data_4087209
loop_
_publ_author_name
'Streubel, Rainer'
'Schmer, Alexander'
'Kyri, Andreas W.'
'Schnakenburg, Gregor'

_publ_section_title
;
 1,1&#x2032;-Bifunctional Aminophosphane Complexes via N--H Bond
 Insertions of a Li/Cl Phosphinidenoid Complex and First Studies on N/P
 Mono Functionalizations
;
_journal_name_full Organometallics
_journal_paper_doi 10.1021/acs.organomet.7b00073
_journal_year 2017
_chemical_formula_moiety 'C38 H30 N O5 P W'
_chemical_formula_sum 'C38 H30 N O5 P W'
_chemical_formula_weight 795.45
_chemical_name_systematic AS-6
_space_group_crystal_system triclinic
_space_group_IT_number 2
_space_group_name_Hall '-P 1'
_space_group_name_H-M_alt 'P -1'
_symmetry_space_group_name_Hall '-P 1'
_symmetry_space_group_name_H-M 'P -1'
_atom_sites_solution_hydrogens mixed
_audit_creation_date 2016-01-06
_audit_creation_method
;
Olex2 1.2
(compiled 2015.09.21 svn.r3230 for OlexSys, GUI svn.r5103)
;
_cell_angle_alpha 84.29(2)
_cell_angle_beta 78.87(2)
_cell_angle_gamma 64.441(19)
_cell_formula_units_Z 2
_cell_length_a 10.419(4)
_cell_length_b 10.508(5)
_cell_length_c 16.971(8)
_cell_measurement_reflns_used 5981
_cell_measurement_temperature 100
_cell_measurement_theta_max 29.56
_cell_measurement_theta_min 2.33
_cell_volume 1644.4(13)
_computing_cell_refinement 'SAINT v8.34A (Bruker, 2013)'
_computing_data_reduction 'SAINT v8.34A (Bruker, 2013)'
_computing_molecular_graphics 'Olex2 (Dolomanov et al., 2009)'
_computing_publication_material 'Olex2 (Dolomanov et al., 2009)'
_computing_structure_refinement 'ShelXL (Sheldrick, 2015)'
_computing_structure_solution 'XS (Sheldrick, 2008)'
_diffrn_ambient_temperature 99.99
_diffrn_detector 'Bruker Photon100 detector'
_diffrn_detector_area_resol_mean 7.9
_diffrn_detector_type 'CMOS area detector'
_diffrn_measured_fraction_theta_full 0.988
_diffrn_measured_fraction_theta_max 0.989
_diffrn_measurement_device 'three-circle diffractometer'
_diffrn_measurement_device_type 'Bruker D8-Venture'
_diffrn_measurement_method 'fine slicing \w and \f scans'
_diffrn_radiation_monochromator 'mirror optics'
_diffrn_radiation_probe x-ray
_diffrn_radiation_type MoK\a
_diffrn_radiation_wavelength 0.71073
_diffrn_reflns_av_R_equivalents 0.0550
_diffrn_reflns_av_unetI/netI 0.0274
_diffrn_reflns_Laue_measured_fraction_full 0.988
_diffrn_reflns_Laue_measured_fraction_max 0.989
_diffrn_reflns_limit_h_max 13
_diffrn_reflns_limit_h_min -13
_diffrn_reflns_limit_k_max 13
_diffrn_reflns_limit_k_min -13
_diffrn_reflns_limit_l_max 22
_diffrn_reflns_limit_l_min -22
_diffrn_reflns_number 67868
_diffrn_reflns_point_group_measured_fraction_full 0.988
_diffrn_reflns_point_group_measured_fraction_max 0.989
_diffrn_reflns_theta_full 26.000
_diffrn_reflns_theta_max 27.999
_diffrn_reflns_theta_min 2.198
_diffrn_source 'microfocus sealed X-ray tube'
_diffrn_source_type 'Incoatec I\ms'
_diffrn_standards_number 0
_exptl_absorpt_coefficient_mu 3.606
_exptl_absorpt_correction_T_max 0.7459
_exptl_absorpt_correction_T_min 0.4719
_exptl_absorpt_correction_type empirical
_exptl_absorpt_process_details
;
SADABS-2014/5 (Bruker,2014/5) was used for absorption correction.
wR2(int) was 0.1244 before and 0.0636 after correction.
The Ratio of minimum to maximum transmission is 0.6327.
The \l/2 correction factor is 0.00150.
;
_exptl_crystal_colour 'clear colourless'
_exptl_crystal_colour_lustre clear
_exptl_crystal_colour_primary colourless
_exptl_crystal_density_diffrn 1.606
_exptl_crystal_description plate
_exptl_crystal_F_000 788
_exptl_crystal_size_max 0.27
_exptl_crystal_size_mid 0.22
_exptl_crystal_size_min 0.16
_refine_diff_density_max 0.826
_refine_diff_density_min -1.170
_refine_diff_density_rms 0.090
_refine_ls_extinction_method none
_refine_ls_goodness_of_fit_ref 1.048
_refine_ls_hydrogen_treatment mixed
_refine_ls_matrix_type full
_refine_ls_number_parameters 418
_refine_ls_number_reflns 7851
_refine_ls_number_restraints 0
_refine_ls_restrained_S_all 1.048
_refine_ls_R_factor_all 0.0264
_refine_ls_R_factor_gt 0.0214
_refine_ls_shift/su_max 0.004
_refine_ls_shift/su_mean 0.000
_refine_ls_structure_factor_coef Fsqd
_refine_ls_weighting_details
;
 w=1/[\s^2^(Fo^2^)+(0.0157P)^2^+1.8785P]
 where P=(Fo^2^+2Fc^2^)/3
;
_refine_ls_weighting_scheme calc
_refine_ls_wR_factor_gt 0.0440
_refine_ls_wR_factor_ref 0.0455
_reflns_Friedel_coverage 0.000
_reflns_number_gt 7206
_reflns_number_total 7851
_reflns_threshold_expression 'I > 2\s(I)'
_cod_data_source_file om7b00073_si_002.cif
_cod_data_source_block mo_4438f
_cod_original_cell_volume 1644.5(12)
_cod_database_code 4087209
_shelxl_version_number 2013-2
_shelx_space_group_comment
;
The symmetry employed for this shelxl refinement is uniquely defined
by the following loop, which should always be used as a source of
symmetry information in preference to the above space-group names.
They are only intended as comments.
;
_shelx_estimated_absorpt_t_max 0.596
_shelx_estimated_absorpt_t_min 0.443
_olex2_refinement_description
;
1. Fixed Uiso
 At 1.2 times of:
  All C(H) groups, All C(H,H) groups, All P(H) groups
2.a Secondary CH2 refined with riding coordinates:
 C1(H1A,H1B), C8(H8A,H8B)
2.b Aromatic/amide H refined with riding coordinates:
 C3(H3), C4(H4), C5(H5), C6(H6), C7(H7), C10(H10), C11(H11), C12(H12),
 C13(H13), C14(H14), C17(H17), C18(H18), C19(H19), C20(H20), C21(H21), C23(H23),
  C24(H24), C25(H25), C26(H26), C27(H27), C29(H29), C30(H30), C31(H31),
 C32(H32), C33(H33)
;
_olex2_submission_special_instructions 'No special instructions were received'

loop_
_space_group_symop_operation_xyz
'x, y, z'
'-x, -y, -z'

loop_
_atom_site_label
_atom_site_type_symbol
_atom_site_fract_x
_atom_site_fract_y
_atom_site_fract_z
_atom_site_U_iso_or_equiv
_atom_site_adp_type
_atom_site_occupancy
_atom_site_site_symmetry_order
_atom_site_calc_flag
_atom_site_refinement_flags_posn
W W 0.51218(2) 0.76020(2) 0.67657(2) 0.01464(3) Uani 1 1 d .
P P 0.24296(6) 0.84239(6) 0.72917(3) 0.01130(11) Uani 1 1 d .
H H 0.170(3) 0.968(3) 0.6973(15) 0.014 Uiso 1 1 d R
O1 O 0.83092(19) 0.6801(2) 0.58857(12) 0.0306(4) Uani 1 1 d .
O2 O 0.6073(2) 0.8051(2) 0.83528(12) 0.0298(4) Uani 1 1 d .
O3 O 0.4175(2) 1.0750(2) 0.60489(15) 0.0424(6) Uani 1 1 d .
O4 O 0.50067(19) 0.64754(19) 0.51115(11) 0.0252(4) Uani 1 1 d .
O5 O 0.59273(19) 0.44823(18) 0.74594(11) 0.0241(4) Uani 1 1 d .
N N 0.1610(2) 0.75235(19) 0.69908(11) 0.0136(4) Uani 1 1 d .
C1 C 0.2435(2) 0.5968(2) 0.69152(14) 0.0155(4) Uani 1 1 d .
H1A H 0.3069 0.5609 0.7328 0.019 Uiso 1 1 calc R
H1B H 0.3058 0.5757 0.6381 0.019 Uiso 1 1 calc R
C2 C 0.1470(2) 0.5201(2) 0.70122(14) 0.0145(4) Uani 1 1 d .
C3 C 0.0405(3) 0.5399(2) 0.76862(14) 0.0189(5) Uani 1 1 d .
H3 H 0.0275 0.6023 0.8093 0.023 Uiso 1 1 calc R
C4 C -0.0465(3) 0.4686(3) 0.77644(15) 0.0214(5) Uani 1 1 d .
H4 H -0.1195 0.4827 0.8223 0.026 Uiso 1 1 calc R
C5 C -0.0271(3) 0.3759(3) 0.71698(15) 0.0194(5) Uani 1 1 d .
H5 H -0.0876 0.3280 0.7222 0.023 Uiso 1 1 calc R
C6 C 0.0801(3) 0.3539(2) 0.65061(15) 0.0203(5) Uani 1 1 d .
H6 H 0.0941 0.2902 0.6105 0.024 Uiso 1 1 calc R
C7 C 0.1669(3) 0.4255(2) 0.64298(14) 0.0175(5) Uani 1 1 d .
H7 H 0.2409 0.4098 0.5975 0.021 Uiso 1 1 calc R
C8 C 0.0584(2) 0.8214(2) 0.64214(13) 0.0146(4) Uani 1 1 d .
H8A H -0.0021 0.9205 0.6584 0.018 Uiso 1 1 calc R
H8B H -0.0064 0.7735 0.6467 0.018 Uiso 1 1 calc R
C9 C 0.1277(2) 0.8209(2) 0.55509(14) 0.0161(5) Uani 1 1 d .
C10 C 0.1470(3) 0.7153(3) 0.50393(14) 0.0203(5) Uani 1 1 d .
H10 H 0.1156 0.6441 0.5243 0.024 Uiso 1 1 calc R
C11 C 0.2110(3) 0.7125(3) 0.42407(15) 0.0267(6) Uani 1 1 d .
H11 H 0.2241 0.6394 0.3903 0.032 Uiso 1 1 calc R
C12 C 0.2555(3) 0.8166(3) 0.39384(16) 0.0298(6) Uani 1 1 d .
H12 H 0.3004 0.8146 0.3394 0.036 Uiso 1 1 calc R
C13 C 0.2345(3) 0.9243(3) 0.44324(16) 0.0267(6) Uani 1 1 d .
H13 H 0.2637 0.9966 0.4221 0.032 Uiso 1 1 calc R
C14 C 0.1708(3) 0.9265(3) 0.52361(15) 0.0198(5) Uani 1 1 d .
H14 H 0.1567 1.0003 0.5570 0.024 Uiso 1 1 calc R
C15 C 0.1534(2) 0.8975(2) 0.83952(13) 0.0116(4) Uani 1 1 d .
C16 C 0.2302(2) 0.9783(2) 0.86593(13) 0.0124(4) Uani 1 1 d .
C17 C 0.2514(2) 1.0846(2) 0.81631(14) 0.0152(4) Uani 1 1 d .
H17 H 0.2234 1.1022 0.7648 0.018 Uiso 1 1 calc R
C18 C 0.3126(3) 1.1647(2) 0.84109(15) 0.0182(5) Uani 1 1 d .
H18 H 0.3265 1.2362 0.8066 0.022 Uiso 1 1 calc R
C19 C 0.3535(3) 1.1400(2) 0.91635(15) 0.0182(5) Uani 1 1 d .
H19 H 0.3958 1.1944 0.9333 0.022 Uiso 1 1 calc R
C20 C 0.3326(3) 1.0363(2) 0.96651(14) 0.0177(5) Uani 1 1 d .
H20 H 0.3599 1.0199 1.0182 0.021 Uiso 1 1 calc R
C21 C 0.2715(2) 0.9557(2) 0.94145(13) 0.0143(4) Uani 1 1 d .
H21 H 0.2578 0.8843 0.9763 0.017 Uiso 1 1 calc R
C22 C 0.1755(2) 0.7625(2) 0.89091(13) 0.0130(4) Uani 1 1 d .
C23 C 0.3146(3) 0.6534(2) 0.89011(14) 0.0173(5) Uani 1 1 d .
H23 H 0.3944 0.6636 0.8570 0.021 Uiso 1 1 calc R
C24 C 0.3385(3) 0.5314(2) 0.93640(15) 0.0217(5) Uani 1 1 d .
H24 H 0.4334 0.4587 0.9341 0.026 Uiso 1 1 calc R
C25 C 0.2235(3) 0.5155(2) 0.98608(14) 0.0220(5) Uani 1 1 d .
H25 H 0.2387 0.4315 1.0172 0.026 Uiso 1 1 calc R
C26 C 0.0861(3) 0.6239(2) 0.98962(14) 0.0189(5) Uani 1 1 d .
H26 H 0.0073 0.6147 1.0245 0.023 Uiso 1 1 calc R
C27 C 0.0621(3) 0.7459(2) 0.94272(14) 0.0158(4) Uani 1 1 d .
H27 H -0.0328 0.8189 0.9460 0.019 Uiso 1 1 calc R
C28 C -0.0080(2) 0.9956(2) 0.84079(13) 0.0122(4) Uani 1 1 d .
C29 C -0.0687(2) 1.1348(2) 0.86770(13) 0.0142(4) Uani 1 1 d .
H29 H -0.0092 1.1701 0.8852 0.017 Uiso 1 1 calc R
C30 C -0.2154(3) 1.2226(2) 0.86925(14) 0.0176(5) Uani 1 1 d .
H30 H -0.2544 1.3161 0.8881 0.021 Uiso 1 1 calc R
C31 C -0.3036(2) 1.1739(2) 0.84354(14) 0.0177(5) Uani 1 1 d .
H31 H -0.4027 1.2340 0.8434 0.021 Uiso 1 1 calc R
C32 C -0.2453(3) 1.0351(2) 0.81776(14) 0.0177(5) Uani 1 1 d .
H32 H -0.3056 1.0003 0.8006 0.021 Uiso 1 1 calc R
C33 C -0.0999(2) 0.9472(2) 0.81685(13) 0.0151(4) Uani 1 1 d .
H33 H -0.0625 0.8527 0.7997 0.018 Uiso 1 1 calc R
C34 C 0.7162(3) 0.7085(2) 0.62255(16) 0.0211(5) Uani 1 1 d .
C35 C 0.5653(3) 0.7979(2) 0.77900(16) 0.0201(5) Uani 1 1 d .
C36 C 0.4526(3) 0.9627(3) 0.63163(17) 0.0245(6) Uani 1 1 d .
C37 C 0.4930(2) 0.6938(2) 0.57071(14) 0.0165(5) Uani 1 1 d .
C38 C 0.5635(2) 0.5607(2) 0.72029(13) 0.0149(4) Uani 1 1 d .

loop_
_atom_site_aniso_label
_atom_site_aniso_U_11
_atom_site_aniso_U_22
_atom_site_aniso_U_33
_atom_site_aniso_U_23
_atom_site_aniso_U_13
_atom_site_aniso_U_12
W 0.01089(5) 0.01312(5) 0.01874(5) -0.00090(3) -0.00025(3) -0.00476(3)
P 0.0112(3) 0.0109(3) 0.0117(3) -0.0008(2) -0.0017(2) -0.0046(2)
O1 0.0143(9) 0.0353(11) 0.0394(11) -0.0019(9) 0.0027(8) -0.0107(8)
O2 0.0260(10) 0.0354(11) 0.0336(11) -0.0116(9) -0.0062(8) -0.0153(8)
O3 0.0317(12) 0.0190(10) 0.0635(15) 0.0103(10) 0.0076(10) -0.0074(8)
O4 0.0203(9) 0.0310(10) 0.0196(9) -0.0026(8) -0.0027(7) -0.0062(8)
O5 0.0253(10) 0.0148(9) 0.0240(9) 0.0042(7) -0.0013(7) -0.0029(7)
N 0.0138(9) 0.0114(9) 0.0162(9) -0.0004(7) -0.0059(7) -0.0046(7)
C1 0.0149(11) 0.0112(10) 0.0200(12) -0.0023(9) -0.0037(9) -0.0046(8)
C2 0.0165(11) 0.0105(10) 0.0168(11) 0.0013(8) -0.0056(9) -0.0052(8)
C3 0.0240(13) 0.0167(11) 0.0174(12) -0.0021(9) -0.0032(10) -0.0097(10)
C4 0.0257(13) 0.0217(12) 0.0173(12) 0.0019(9) 0.0000(10) -0.0122(10)
C5 0.0212(12) 0.0199(12) 0.0221(12) 0.0053(9) -0.0078(10) -0.0127(10)
C6 0.0261(13) 0.0176(12) 0.0210(12) -0.0025(9) -0.0075(10) -0.0109(10)
C7 0.0173(11) 0.0159(11) 0.0179(12) -0.0038(9) -0.0004(9) -0.0060(9)
C8 0.0137(11) 0.0153(11) 0.0152(11) -0.0013(8) -0.0043(9) -0.0055(9)
C9 0.0105(10) 0.0193(11) 0.0159(11) 0.0004(9) -0.0052(9) -0.0029(9)
C10 0.0197(12) 0.0228(12) 0.0177(12) -0.0013(9) -0.0051(10) -0.0073(10)
C11 0.0250(14) 0.0343(15) 0.0155(12) -0.0065(11) -0.0033(10) -0.0061(11)
C12 0.0233(14) 0.0429(17) 0.0142(12) 0.0038(11) -0.0032(10) -0.0065(12)
C13 0.0212(13) 0.0317(14) 0.0262(14) 0.0140(11) -0.0090(11) -0.0110(11)
C14 0.0179(12) 0.0206(12) 0.0196(12) 0.0035(9) -0.0079(10) -0.0059(9)
C15 0.0110(10) 0.0111(10) 0.0123(10) -0.0014(8) -0.0017(8) -0.0042(8)
C16 0.0099(10) 0.0116(10) 0.0146(11) -0.0030(8) -0.0005(8) -0.0037(8)
C17 0.0154(11) 0.0144(11) 0.0152(11) -0.0009(8) -0.0026(9) -0.0055(9)
C18 0.0186(12) 0.0123(11) 0.0238(12) -0.0013(9) -0.0016(10) -0.0073(9)
C19 0.0159(11) 0.0193(12) 0.0226(12) -0.0085(9) -0.0010(9) -0.0096(9)
C20 0.0160(11) 0.0231(12) 0.0153(11) -0.0047(9) -0.0027(9) -0.0086(9)
C21 0.0134(11) 0.0165(11) 0.0133(11) -0.0013(8) -0.0004(8) -0.0070(9)
C22 0.0190(11) 0.0108(10) 0.0102(10) -0.0024(8) -0.0020(8) -0.0070(9)
C23 0.0185(12) 0.0165(11) 0.0143(11) -0.0007(9) -0.0015(9) -0.0055(9)
C24 0.0258(13) 0.0125(11) 0.0191(12) -0.0018(9) -0.0031(10) -0.0010(9)
C25 0.0379(15) 0.0118(11) 0.0161(12) 0.0013(9) -0.0044(11) -0.0107(10)
C26 0.0283(13) 0.0188(12) 0.0145(11) -0.0017(9) -0.0004(10) -0.0154(10)
C27 0.0184(11) 0.0162(11) 0.0150(11) -0.0029(9) -0.0028(9) -0.0087(9)
C28 0.0126(10) 0.0133(10) 0.0088(10) 0.0020(8) -0.0013(8) -0.0044(8)
C29 0.0157(11) 0.0130(10) 0.0132(11) 0.0000(8) -0.0006(9) -0.0061(9)
C30 0.0175(12) 0.0137(11) 0.0173(11) 0.0009(9) 0.0006(9) -0.0041(9)
C31 0.0127(11) 0.0170(11) 0.0185(12) 0.0057(9) 0.0002(9) -0.0041(9)
C32 0.0155(11) 0.0217(12) 0.0177(12) 0.0024(9) -0.0032(9) -0.0100(9)
C33 0.0153(11) 0.0159(11) 0.0140(11) -0.0007(8) 0.0003(9) -0.0074(9)
C34 0.0194(13) 0.0157(11) 0.0271(13) -0.0003(10) -0.0016(10) -0.0073(9)
C35 0.0154(11) 0.0162(11) 0.0294(14) -0.0058(10) 0.0001(10) -0.0077(9)
C36 0.0133(12) 0.0206(13) 0.0344(15) -0.0007(11) 0.0049(10) -0.0059(10)
C37 0.0114(11) 0.0179(11) 0.0174(12) 0.0022(9) -0.0014(9) -0.0047(9)
C38 0.0108(10) 0.0204(12) 0.0109(10) -0.0046(9) 0.0005(8) -0.0041(9)

loop_
_atom_type_symbol
_atom_type_description
_atom_type_scat_dispersion_real
_atom_type_scat_dispersion_imag
_atom_type_scat_source
C C 0.0033 0.0016 'International Tables Vol C Tables 4.2.6.8 and 6.1.1.4'
H H 0.0000 0.0000 'International Tables Vol C Tables 4.2.6.8 and 6.1.1.4'
N N 0.0061 0.0033 'International Tables Vol C Tables 4.2.6.8 and 6.1.1.4'
O O 0.0106 0.0060 'International Tables Vol C Tables 4.2.6.8 and 6.1.1.4'
P P 0.1023 0.0942 'International Tables Vol C Tables 4.2.6.8 and 6.1.1.4'
W W -0.8490 6.8722 'International Tables Vol C Tables 4.2.6.8 and 6.1.1.4'

loop_
_geom_angle_atom_site_label_1
_geom_angle_atom_site_label_2
_geom_angle_atom_site_label_3
_geom_angle
C34 W P 172.85(7)
C34 W C35 88.78(11)
C34 W C36 90.49(10)
C34 W C37 83.52(10)
C34 W C38 91.30(10)
C35 W P 96.53(7)
C35 W C36 95.15(11)
C35 W C37 170.23(9)
C36 W P 84.28(7)
C36 W C37 90.94(11)
C37 W P 91.68(7)
C38 W P 93.82(7)
C38 W C35 86.24(10)
C38 W C36 177.75(10)
C38 W C37 87.92(9)
W P H 109.9(11)
N P W 116.96(7)
N P H 98.8(11)
N P C15 107.01(10)
C15 P W 124.04(7)
C15 P H 94.9(11)
C1 N P 117.52(15)
C8 N P 118.89(15)
C8 N C1 115.39(17)
N C1 H1A 109.0
N C1 H1B 109.0
N C1 C2 112.89(18)
H1A C1 H1B 107.8
C2 C1 H1A 109.0
C2 C1 H1B 109.0
C3 C2 C1 121.0(2)
C3 C2 C7 119.2(2)
C7 C2 C1 119.8(2)
C2 C3 H3 119.9
C4 C3 C2 120.1(2)
C4 C3 H3 119.9
C3 C4 H4 120.0
C3 C4 C5 120.1(2)
C5 C4 H4 120.0
C4 C5 H5 119.9
C6 C5 C4 120.1(2)
C6 C5 H5 119.9
C5 C6 H6 120.2
C5 C6 C7 119.6(2)
C7 C6 H6 120.2
C2 C7 H7 119.6
C6 C7 C2 120.8(2)
C6 C7 H7 119.6
N C8 H8A 108.5
N C8 H8B 108.5
N C8 C9 114.90(19)
H8A C8 H8B 107.5
C9 C8 H8A 108.5
C9 C8 H8B 108.5
C10 C9 C8 120.4(2)
C14 C9 C8 121.1(2)
C14 C9 C10 118.5(2)
C9 C10 H10 119.4
C11 C10 C9 121.3(2)
C11 C10 H10 119.4
C10 C11 H11 120.2
C12 C11 C10 119.7(3)
C12 C11 H11 120.2
C11 C12 H12 120.0
C11 C12 C13 119.9(2)
C13 C12 H12 120.0
C12 C13 H13 119.8
C12 C13 C14 120.3(3)
C14 C13 H13 119.8
C9 C14 C13 120.3(2)
C9 C14 H14 119.9
C13 C14 H14 119.9
C16 C15 P 106.19(15)
C16 C15 C22 111.52(18)
C16 C15 C28 110.06(17)
C22 C15 P 108.22(14)
C22 C15 C28 112.12(18)
C28 C15 P 108.49(14)
C17 C16 C15 120.2(2)
C21 C16 C15 121.65(19)
C21 C16 C17 118.0(2)
C16 C17 H17 119.4
C18 C17 C16 121.1(2)
C18 C17 H17 119.4
C17 C18 H18 120.1
C19 C18 C17 119.9(2)
C19 C18 H18 120.1
C18 C19 H19 120.0
C20 C19 C18 119.9(2)
C20 C19 H19 120.0
C19 C20 H20 119.9
C19 C20 C21 120.1(2)
C21 C20 H20 119.9
C16 C21 H21 119.5
C20 C21 C16 120.9(2)
C20 C21 H21 119.5
C23 C22 C15 120.3(2)
C27 C22 C15 122.3(2)
C27 C22 C23 117.3(2)
C22 C23 H23 119.1
C24 C23 C22 121.7(2)
C24 C23 H23 119.1
C23 C24 H24 120.0
C23 C24 C25 120.0(2)
C25 C24 H24 120.0
C24 C25 H25 120.4
C26 C25 C24 119.1(2)
C26 C25 H25 120.4
C25 C26 H26 119.6
C25 C26 C27 120.8(2)
C27 C26 H26 119.6
C22 C27 H27 119.5
C26 C27 C22 120.9(2)
C26 C27 H27 119.5
C29 C28 C15 121.7(2)
C33 C28 C15 120.78(19)
C33 C28 C29 117.5(2)
C28 C29 H29 119.4
C30 C29 C28 121.3(2)
C30 C29 H29 119.4
C29 C30 H30 119.8
C31 C30 C29 120.4(2)
C31 C30 H30 119.8
C30 C31 H31 120.5
C30 C31 C32 119.1(2)
C32 C31 H31 120.5
C31 C32 H32 119.6
C33 C32 C31 120.7(2)
C33 C32 H32 119.6
C28 C33 H33 119.5
C32 C33 C28 121.1(2)
C32 C33 H33 119.5
O1 C34 W 177.1(2)
O2 C35 W 172.7(2)
O3 C36 W 178.0(3)
O4 C37 W 171.4(2)
O5 C38 W 179.2(2)

loop_
_geom_bond_atom_site_label_1
_geom_bond_atom_site_label_2
_geom_bond_distance
W P 2.5509(12)
W C34 2.002(3)
W C35 2.045(3)
W C36 2.053(3)
W C37 2.065(3)
W C38 2.026(3)
P H 1.33(2)
P N 1.6877(19)
P C15 1.946(2)
O1 C34 1.144(3)
O2 C35 1.146(3)
O3 C36 1.148(3)
O4 C37 1.139(3)
O5 C38 1.148(3)
N C1 1.488(3)
N C8 1.481(3)
C1 H1A 0.9900
C1 H1B 0.9900
C1 C2 1.515(3)
C2 C3 1.393(3)
C2 C7 1.396(3)
C3 H3 0.9500
C3 C4 1.386(3)
C4 H4 0.9500
C4 C5 1.398(3)
C5 H5 0.9500
C5 C6 1.383(4)
C6 H6 0.9500
C6 C7 1.387(3)
C7 H7 0.9500
C8 H8A 0.9900
C8 H8B 0.9900
C8 C9 1.514(3)
C9 C10 1.400(3)
C9 C14 1.391(3)
C10 H10 0.9500
C10 C11 1.387(4)
C11 H11 0.9500
C11 C12 1.382(4)
C12 H12 0.9500
C12 C13 1.391(4)
C13 H13 0.9500
C13 C14 1.395(4)
C14 H14 0.9500
C15 C16 1.537(3)
C15 C22 1.541(3)
C15 C28 1.544(3)
C16 C17 1.400(3)
C16 C21 1.396(3)
C17 H17 0.9500
C17 C18 1.390(3)
C18 H18 0.9500
C18 C19 1.389(3)
C19 H19 0.9500
C19 C20 1.381(3)
C20 H20 0.9500
C20 C21 1.395(3)
C21 H21 0.9500
C22 C23 1.406(3)
C22 C27 1.395(3)
C23 H23 0.9500
C23 C24 1.387(3)
C24 H24 0.9500
C24 C25 1.389(4)
C25 H25 0.9500
C25 C26 1.387(4)
C26 H26 0.9500
C26 C27 1.392(3)
C27 H27 0.9500
C28 C29 1.404(3)
C28 C33 1.398(3)
C29 H29 0.9500
C29 C30 1.400(3)
C30 H30 0.9500
C30 C31 1.379(3)
C31 H31 0.9500
C31 C32 1.396(3)
C32 H32 0.9500
C32 C33 1.391(3)
C33 H33 0.9500

loop_
_geom_torsion_atom_site_label_1
_geom_torsion_atom_site_label_2
_geom_torsion_atom_site_label_3
_geom_torsion_atom_site_label_4
_geom_torsion
W P N C1 37.71(18)
W P N C8 -109.40(16)
P N C1 C2 154.30(16)
P N C8 C9 79.8(2)
P C15 C16 C17 47.7(2)
P C15 C16 C21 -136.87(18)
P C15 C22 C23 53.4(2)
P C15 C22 C27 -130.05(19)
P C15 C28 C29 -119.27(19)
P C15 C28 C33 62.4(2)
N C1 C2 C3 -53.8(3)
N C1 C2 C7 127.8(2)
N C8 C9 C10 94.9(2)
N C8 C9 C14 -86.6(3)
C1 N C8 C9 -68.0(3)
C1 C2 C3 C4 -179.9(2)
C1 C2 C7 C6 179.9(2)
C2 C3 C4 C5 0.4(4)
C3 C2 C7 C6 1.5(3)
C3 C4 C5 C6 0.7(4)
C4 C5 C6 C7 -0.7(4)
C5 C6 C7 C2 -0.4(4)
C7 C2 C3 C4 -1.5(3)
C8 N C1 C2 -57.5(3)
C8 C9 C10 C11 -179.7(2)
C8 C9 C14 C13 -180.0(2)
C9 C10 C11 C12 -0.7(4)
C10 C9 C14 C13 -1.4(3)
C10 C11 C12 C13 -0.7(4)
C11 C12 C13 C14 1.1(4)
C12 C13 C14 C9 0.0(4)
C14 C9 C10 C11 1.7(3)
C15 P N C1 -106.62(17)
C15 P N C8 106.27(17)
C15 C16 C17 C18 176.1(2)
C15 C16 C21 C20 -175.8(2)
C15 C22 C23 C24 179.2(2)
C15 C22 C27 C26 -178.6(2)
C15 C28 C29 C30 -179.4(2)
C15 C28 C33 C32 -179.9(2)
C16 C15 C22 C23 -63.0(3)
C16 C15 C22 C27 113.5(2)
C16 C15 C28 C29 -3.5(3)
C16 C15 C28 C33 178.15(19)
C16 C17 C18 C19 -0.2(4)
C17 C16 C21 C20 -0.3(3)
C17 C18 C19 C20 -0.3(4)
C18 C19 C20 C21 0.5(4)
C19 C20 C21 C16 -0.2(3)
C21 C16 C17 C18 0.5(3)
C22 C15 C16 C17 165.4(2)
C22 C15 C16 C21 -19.2(3)
C22 C15 C28 C29 121.3(2)
C22 C15 C28 C33 -57.1(3)
C22 C23 C24 C25 -0.9(4)
C23 C22 C27 C26 -2.0(3)
C23 C24 C25 C26 -1.1(4)
C24 C25 C26 C27 1.6(4)
C25 C26 C27 C22 0.0(3)
C27 C22 C23 C24 2.5(3)
C28 C15 C16 C17 -69.5(3)
C28 C15 C16 C21 105.9(2)
C28 C15 C22 C23 173.03(19)
C28 C15 C22 C27 -10.4(3)
C28 C29 C30 C31 -0.5(3)
C29 C28 C33 C32 1.6(3)
C29 C30 C31 C32 1.5(3)
C30 C31 C32 C33 -0.9(3)
C31 C32 C33 C28 -0.7(3)
C33 C28 C29 C30 -1.0(3)
